data_2226562
loop_
_publ_author_name
'Valkonen, Arto'
'Kolehmainen, Erkki'
'O\'smia\/lowski, Borys'
'Gawinecki, Ryszard'

_publ_section_title
;
 (<i>Z</i>)-Ethyl 2-oxo-3-(1,2-dihydroquinolin-2-ylidene)propanoate
;
_journal_coeditor_code JJ2040
_journal_issue 7
_journal_name_full 'Acta Crystallographica Section E'
_journal_page_first o1746
_journal_page_last o1747
_journal_paper_doi 10.1107/S160053681002324X
_journal_volume 66
_journal_year 2010
_chemical_formula_iupac 'C14 H13 N O3'
_chemical_formula_moiety 'C14 H13 N O3'
_chemical_formula_sum 'C14 H13 N O3'
_chemical_formula_weight 243.25
_chemical_name_systematic
;
(<i>Z</i>)-Ethyl 2-oxo-3-(1,2-dihydroquinolin-2-ylidene)propanoate
;
_space_group_IT_number 14
_symmetry_cell_setting monoclinic
_symmetry_space_group_name_Hall '-P 2yn'
_symmetry_space_group_name_H-M 'P 1 21/n 1'
_atom_sites_solution_hydrogens geom
_atom_sites_solution_primary direct
_atom_sites_solution_secondary difmap
_cell_angle_alpha 90.00
_cell_angle_beta 99.019(3)
_cell_angle_gamma 90.00
_cell_formula_units_Z 8
_cell_length_a 7.8367(3)
_cell_length_b 11.9726(6)
_cell_length_c 25.3156(13)
_cell_measurement_reflns_used 6418
_cell_measurement_temperature 173(2)
_cell_measurement_theta_max 26.022
_cell_measurement_theta_min 0.407
_cell_volume 2345.89(19)
_computing_cell_refinement 'DENZO-SMN (Otwinowski & Minor, 1997)'
_computing_data_collection 'COLLECT (Bruker, 2002)'
_computing_data_reduction 'DENZO-SMN (Otwinowski & Minor, 1997)'
_computing_molecular_graphics 'ORTEP-3 for Windows (Farrugia, 1997)'
_computing_publication_material 'SHELXL97 (Sheldrick, 2008) and Mercury (Macrae <i>et al.</i>, 2008)'
_computing_structure_refinement 'SHELXL97 (Sheldrick, 2008)'
_computing_structure_solution 'SHELXS97 (Sheldrick, 2008)'
_diffrn_ambient_temperature 173(2)
_diffrn_detector_area_resol_mean 9
_diffrn_measured_fraction_theta_full 0.989
_diffrn_measured_fraction_theta_max 0.989
_diffrn_measurement_device_type 'Bruker--Nonius KappaCCD'
_diffrn_measurement_method '\f and \w scans'
_diffrn_radiation_monochromator graphite
_diffrn_radiation_source 'fine-focus sealed tube'
_diffrn_radiation_type MoK\a
_diffrn_radiation_wavelength 0.71073
_diffrn_reflns_av_R_equivalents 0.0836
_diffrn_reflns_av_sigmaI/netI 0.0787
_diffrn_reflns_limit_h_max 9
_diffrn_reflns_limit_h_min -8
_diffrn_reflns_limit_k_max 14
_diffrn_reflns_limit_k_min -14
_diffrn_reflns_limit_l_max 30
_diffrn_reflns_limit_l_min -28
_diffrn_reflns_number 12368
_diffrn_reflns_theta_full 25.25
_diffrn_reflns_theta_max 25.25
_diffrn_reflns_theta_min 2.36
_exptl_absorpt_coefficient_mu 0.098
_exptl_absorpt_correction_type none
_exptl_crystal_colour orange
_exptl_crystal_density_diffrn 1.378
_exptl_crystal_density_method 'not measured'
_exptl_crystal_description block
_exptl_crystal_F_000 1024
_exptl_crystal_size_max 0.15
_exptl_crystal_size_mid 0.15
_exptl_crystal_size_min 0.10
_refine_diff_density_max 0.192
_refine_diff_density_min -0.202
_refine_ls_extinction_method none
_refine_ls_goodness_of_fit_ref 1.014
_refine_ls_hydrogen_treatment mixed
_refine_ls_matrix_type full
_refine_ls_number_parameters 331
_refine_ls_number_reflns 4210
_refine_ls_number_restraints 2
_refine_ls_restrained_S_all 1.014
_refine_ls_R_factor_all 0.1055
_refine_ls_R_factor_gt 0.0498
_refine_ls_shift/su_max 0.000
_refine_ls_shift/su_mean 0.000
_refine_ls_structure_factor_coef Fsqd
_refine_ls_weighting_details 'calc w=1/[\s^2^(Fo^2^)+(0.0505P)^2^+0.2151P] where P=(Fo^2^+2Fc^2^)/3'
_refine_ls_weighting_scheme calc
_refine_ls_wR_factor_gt 0.1028
_refine_ls_wR_factor_ref 0.1235
_reflns_number_gt 2528
_reflns_number_total 4210
_reflns_threshold_expression I>2\s(I)
_cod_data_source_file jj2040.cif
_cod_data_source_block I
_cod_original_sg_symbol_H-M 'P 21/n'
_cod_database_code 2226562
_cod_database_fobs_code 2226562

loop_
_symmetry_equiv_pos_as_xyz
'x, y, z'
'-x+1/2, y+1/2, -z+1/2'
'-x, -y, -z'
'x-1/2, -y-1/2, z-1/2'

loop_
_atom_site_type_symbol
_atom_site_label
_atom_site_fract_x
_atom_site_fract_y
_atom_site_fract_z
_atom_site_U_iso_or_equiv
_atom_site_adp_type
_atom_site_calc_flag
_atom_site_refinement_flags
_atom_site_occupancy
_atom_site_disorder_assembly
_atom_site_disorder_group
O O12 0.48192(19) 0.58816(12) 0.21420(6) 0.0317(4) Uani d . 1 . .
O O13 0.3793(2) 0.59651(14) 0.10532(7) 0.0421(5) Uani d . 1 . .
O O14 0.32200(19) 0.77845(12) 0.11502(6) 0.0312(4) Uani d . 1 . .
N N1 0.6755(2) 0.68740(15) 0.29211(8) 0.0258(5) Uani d D 1 . .
H H1 0.614(3) 0.6287(15) 0.2746(9) 0.031 Uiso d D 1 . .
C C2 0.6575(3) 0.78169(18) 0.26243(9) 0.0249(5) Uani d . 1 . .
C C3 0.7474(3) 0.87881(18) 0.28434(9) 0.0269(5) Uani d . 1 . .
H H3 0.7378 0.9465 0.2645 0.032 Uiso calc R 1 . .
C C4 0.8464(3) 0.87531(18) 0.33324(9) 0.0287(6) Uani d . 1 . .
H H4 0.9037 0.9410 0.3476 0.034 Uiso calc R 1 . .
C C5 0.9698(3) 0.76496(19) 0.41398(9) 0.0292(6) Uani d . 1 . .
H H5 1.0306 0.8285 0.4296 0.035 Uiso calc R 1 . .
C C6 0.9840(3) 0.6654(2) 0.44071(10) 0.0337(6) Uani d . 1 . .
H H6 1.0558 0.6598 0.4745 0.040 Uiso calc R 1 . .
C C7 0.8932(3) 0.57168(19) 0.41838(10) 0.0335(6) Uani d . 1 . .
H H7 0.9026 0.5032 0.4376 0.040 Uiso calc R 1 . .
C C8 0.7908(3) 0.57718(19) 0.36916(9) 0.0293(6) Uani d . 1 . .
H H8 0.7298 0.5132 0.3542 0.035 Uiso calc R 1 . .
C C9 0.7778(3) 0.67895(18) 0.34137(9) 0.0239(5) Uani d . 1 . .
C C10 0.8656(3) 0.77435(18) 0.36343(9) 0.0239(5) Uani d . 1 . .
C C11 0.5546(3) 0.77913(18) 0.21150(9) 0.0268(6) Uani d . 1 . .
H H11 0.5380 0.8460 0.1911 0.032 Uiso calc R 1 . .
C C12 0.4772(3) 0.68116(19) 0.19047(9) 0.0268(5) Uani d . 1 . .
C C13 0.3875(3) 0.67949(19) 0.13238(9) 0.0274(6) Uani d . 1 . .
C C15 0.2399(3) 0.7798(2) 0.05944(9) 0.0368(6) Uani d . 1 . .
H H15A 0.1482 0.7223 0.0533 0.044 Uiso calc R 1 . .
H H15B 0.3260 0.7639 0.0357 0.044 Uiso calc R 1 . .
C C16 0.1634(3) 0.8941(2) 0.04784(11) 0.0440(7) Uani d . 1 . .
H H16A 0.1069 0.8977 0.0105 0.066 Uiso calc R 1 . .
H H16B 0.2552 0.9504 0.0540 0.066 Uiso calc R 1 . .
H H16C 0.0781 0.9089 0.0715 0.066 Uiso calc R 1 . .
O O12A 0.53371(19) 0.35331(12) 0.32136(6) 0.0321(4) Uani d . 1 . .
O O13A 0.7560(2) 0.31949(14) 0.41590(7) 0.0503(5) Uani d . 1 . .
O O14A 0.67498(19) 0.14041(13) 0.41249(6) 0.0329(4) Uani d . 1 . .
N N1A 0.3651(2) 0.25757(16) 0.23504(7) 0.0252(5) Uani d D 1 . .
H H1A 0.408(3) 0.3175(15) 0.2546(8) 0.030 Uiso d D 1 . .
C C2A 0.4166(3) 0.15861(18) 0.25803(9) 0.0244(5) Uani d . 1 . .
C C3A 0.3623(3) 0.05969(18) 0.22881(9) 0.0280(5) Uani d . 1 . .
H H3A 0.3991 -0.0111 0.2433 0.034 Uiso calc R 1 . .
C C4A 0.2594(3) 0.06522(19) 0.18088(9) 0.0291(6) Uani d . 1 . .
H H4A 0.2233 -0.0018 0.1623 0.035 Uiso calc R 1 . .
C C5A 0.0960(3) 0.1818(2) 0.10830(9) 0.0302(6) Uani d . 1 . .
H H5A 0.0552 0.1170 0.0886 0.036 Uiso calc R 1 . .
C C6A 0.0484(3) 0.2854(2) 0.08803(10) 0.0325(6) Uani d . 1 . .
H H6A -0.0277 0.2920 0.0550 0.039 Uiso calc R 1 . .
C C7A 0.1120(3) 0.38156(19) 0.11605(9) 0.0320(6) Uani d . 1 . .
H H7A 0.0812 0.4532 0.1014 0.038 Uiso calc R 1 . .
C C8A 0.2188(3) 0.37321(18) 0.16452(9) 0.0288(6) Uani d . 1 . .
H H8A 0.2626 0.4385 0.1832 0.035 Uiso calc R 1 . .
C C9A 0.2620(3) 0.26763(18) 0.18590(9) 0.0237(5) Uani d . 1 . .
C C10A 0.2041(3) 0.17018(18) 0.15768(9) 0.0242(5) Uani d . 1 . .
C C11A 0.5169(3) 0.15734(19) 0.30907(9) 0.0269(5) Uani d . 1 . .
H H11A 0.5509 0.0873 0.3250 0.032 Uiso calc R 1 . .
C C12A 0.5685(3) 0.25474(18) 0.33731(9) 0.0261(5) Uani d . 1 . .
C C13A 0.6777(3) 0.24376(19) 0.39235(10) 0.0292(6) Uani d . 1 . .
C C15A 0.7745(3) 0.12443(19) 0.46547(9) 0.0333(6) Uani d . 1 . .
H H15C 0.7326 0.1753 0.4915 0.040 Uiso calc R 1 . .
H H15D 0.8981 0.1404 0.4649 0.040 Uiso calc R 1 . .
C C16A 0.7511(3) 0.0051(2) 0.48090(10) 0.0416(7) Uani d . 1 . .
H H16D 0.8166 -0.0088 0.5166 0.062 Uiso calc R 1 . .
H H16E 0.7933 -0.0444 0.4549 0.062 Uiso calc R 1 . .
H H16F 0.6283 -0.0096 0.4813 0.062 Uiso calc R 1 . .

loop_
_atom_site_aniso_label
_atom_site_aniso_U_11
_atom_site_aniso_U_22
_atom_site_aniso_U_33
_atom_site_aniso_U_12
_atom_site_aniso_U_13
_atom_site_aniso_U_23
O12 0.0432(10) 0.0213(9) 0.0289(10) -0.0031(7) 0.0007(7) -0.0004(8)
O13 0.0670(12) 0.0272(10) 0.0301(11) 0.0047(8) 0.0012(9) -0.0086(8)
O14 0.0386(9) 0.0263(9) 0.0260(10) 0.0032(7) -0.0032(7) -0.0021(7)
N1 0.0286(10) 0.0194(11) 0.0290(12) -0.0041(8) 0.0038(9) -0.0044(9)
C2 0.0268(12) 0.0195(13) 0.0299(14) 0.0006(9) 0.0093(10) -0.0025(10)
C3 0.0329(13) 0.0161(12) 0.0322(14) -0.0017(10) 0.0062(10) 0.0007(10)
C4 0.0324(13) 0.0216(13) 0.0326(15) -0.0031(10) 0.0065(11) -0.0062(11)
C5 0.0315(13) 0.0269(14) 0.0288(14) -0.0041(10) 0.0038(10) -0.0068(11)
C6 0.0376(14) 0.0344(15) 0.0283(15) -0.0009(11) 0.0026(11) 0.0000(12)
C7 0.0410(14) 0.0273(14) 0.0329(15) -0.0010(11) 0.0083(11) 0.0051(12)
C8 0.0325(13) 0.0245(13) 0.0315(15) -0.0015(10) 0.0072(10) -0.0025(11)
C9 0.0247(11) 0.0244(13) 0.0236(13) 0.0011(9) 0.0066(9) -0.0026(11)
C10 0.0238(11) 0.0233(13) 0.0257(14) -0.0013(9) 0.0075(10) -0.0021(10)
C11 0.0321(12) 0.0201(13) 0.0278(14) 0.0014(10) 0.0032(10) -0.0007(10)
C12 0.0284(12) 0.0249(14) 0.0278(14) 0.0024(10) 0.0065(10) -0.0018(11)
C13 0.0315(13) 0.0228(13) 0.0285(14) 0.0000(10) 0.0063(10) -0.0011(11)
C15 0.0466(15) 0.0375(15) 0.0237(14) 0.0065(12) -0.0019(11) -0.0029(12)
C16 0.0548(17) 0.0366(16) 0.0371(16) 0.0038(13) -0.0035(13) 0.0012(13)
O12A 0.0420(9) 0.0223(9) 0.0301(10) 0.0008(7) -0.0001(7) 0.0032(8)
O13A 0.0767(13) 0.0298(10) 0.0369(12) -0.0185(9) -0.0147(10) 0.0029(9)
O14A 0.0446(10) 0.0260(10) 0.0241(10) -0.0024(7) -0.0072(7) 0.0031(7)
N1A 0.0299(11) 0.0231(11) 0.0218(11) -0.0021(8) 0.0019(8) -0.0017(9)
C2A 0.0285(12) 0.0220(13) 0.0237(13) -0.0001(10) 0.0080(10) 0.0012(10)
C3A 0.0379(13) 0.0195(13) 0.0274(14) -0.0002(10) 0.0081(10) -0.0001(11)
C4A 0.0352(13) 0.0238(13) 0.0287(14) -0.0055(10) 0.0061(10) -0.0044(11)
C5A 0.0281(12) 0.0332(15) 0.0285(14) -0.0037(10) 0.0024(10) -0.0057(11)
C6A 0.0313(13) 0.0353(15) 0.0285(14) 0.0024(11) -0.0026(10) -0.0032(12)
C7A 0.0378(14) 0.0252(14) 0.0314(15) 0.0054(11) 0.0001(11) 0.0033(11)
C8A 0.0333(13) 0.0233(13) 0.0287(14) 0.0008(10) 0.0015(10) -0.0036(11)
C9A 0.0224(12) 0.0252(13) 0.0241(13) -0.0009(9) 0.0056(9) 0.0015(10)
C10A 0.0229(11) 0.0244(13) 0.0260(14) -0.0023(9) 0.0061(10) -0.0034(10)
C11A 0.0364(13) 0.0207(13) 0.0232(13) 0.0005(10) 0.0032(10) 0.0018(10)
C12A 0.0308(13) 0.0231(13) 0.0243(13) -0.0001(10) 0.0040(10) 0.0013(11)
C13A 0.0385(14) 0.0225(13) 0.0268(14) -0.0017(11) 0.0054(10) 0.0029(11)
C15A 0.0407(14) 0.0339(15) 0.0217(14) -0.0022(11) -0.0062(10) 0.0025(11)
C16A 0.0559(17) 0.0354(15) 0.0291(15) 0.0009(12) -0.0065(12) 0.0053(12)

loop_
_atom_type_symbol
_atom_type_description
_atom_type_scat_dispersion_real
_atom_type_scat_dispersion_imag
_atom_type_scat_source
C C 0.0033 0.0016 'International Tables Vol C Tables 4.2.6.8 and 6.1.1.4'
H H 0.0000 0.0000 'International Tables Vol C Tables 4.2.6.8 and 6.1.1.4'
N N 0.0061 0.0033 'International Tables Vol C Tables 4.2.6.8 and 6.1.1.4'
O O 0.0106 0.0060 'International Tables Vol C Tables 4.2.6.8 and 6.1.1.4'

loop_
_geom_angle_atom_site_label_1
_geom_angle_atom_site_label_2
_geom_angle_atom_site_label_3
_geom_angle_site_symmetry_1
_geom_angle_site_symmetry_3
_geom_angle
_geom_angle_publ_flag
C13 O14 C15 . . 114.65(17) ?
C2 N1 C9 . . 124.10(19) ?
C2 N1 H1 . . 111.6(14) ?
C9 N1 H1 . . 124.3(14) ?
N1 C2 C11 . . 119.05(19) ?
N1 C2 C3 . . 117.6(2) ?
C11 C2 C3 . . 123.4(2) ?
C4 C3 C2 . . 120.5(2) ?
C4 C3 H3 . . 119.8 ?
C2 C3 H3 . . 119.8 ?
C3 C4 C10 . . 120.9(2) ?
C3 C4 H4 . . 119.6 ?
C10 C4 H4 . . 119.6 ?
C6 C5 C10 . . 120.6(2) ?
C6 C5 H5 . . 119.7 ?
C10 C5 H5 . . 119.7 ?
C5 C6 C7 . . 120.2(2) ?
C5 C6 H6 . . 119.9 ?
C7 C6 H6 . . 119.9 ?
C8 C7 C6 . . 121.0(2) ?
C8 C7 H7 . . 119.5 ?
C6 C7 H7 . . 119.5 ?
C7 C8 C9 . . 118.9(2) ?
C7 C8 H8 . . 120.6 ?
C9 C8 H8 . . 120.6 ?
N1 C9 C8 . . 120.3(2) ?
N1 C9 C10 . . 118.7(2) ?
C8 C9 C10 . . 121.0(2) ?
C9 C10 C5 . . 118.3(2) ?
C9 C10 C4 . . 118.2(2) ?
C5 C10 C4 . . 123.5(2) ?
C12 C11 C2 . . 121.5(2) ?
C12 C11 H11 . . 119.3 ?
C2 C11 H11 . . 119.3 ?
O12 C12 C11 . . 125.8(2) ?
O12 C12 C13 . . 114.90(19) ?
C11 C12 C13 . . 119.2(2) ?
O13 C13 O14 . . 124.1(2) ?
O13 C13 C12 . . 122.3(2) ?
O14 C13 C12 . . 113.55(19) ?
O14 C15 C16 . . 107.56(19) ?
O14 C15 H15A . . 110.2 ?
C16 C15 H15A . . 110.2 ?
O14 C15 H15B . . 110.2 ?
C16 C15 H15B . . 110.2 ?
H15A C15 H15B . . 108.5 ?
C15 C16 H16A . . 109.5 ?
C15 C16 H16B . . 109.5 ?
H16A C16 H16B . . 109.5 ?
C15 C16 H16C . . 109.5 ?
H16A C16 H16C . . 109.5 ?
H16B C16 H16C . . 109.5 ?
C13A O14A C15A . . 115.73(17) ?
C2A N1A C9A . . 123.90(19) ?
C2A N1A H1A . . 113.6(14) ?
C9A N1A H1A . . 122.5(14) ?
N1A C2A C11A . . 119.5(2) ?
N1A C2A C3A . . 117.3(2) ?
C11A C2A C3A . . 123.2(2) ?
C4A C3A C2A . . 120.9(2) ?
C4A C3A H3A . . 119.5 ?
C2A C3A H3A . . 119.5 ?
C3A C4A C10A . . 120.9(2) ?
C3A C4A H4A . . 119.5 ?
C10A C4A H4A . . 119.5 ?
C6A C5A C10A . . 121.0(2) ?
C6A C5A H5A . . 119.5 ?
C10A C5A H5A . . 119.5 ?
C5A C6A C7A . . 119.9(2) ?
C5A C6A H6A . . 120.0 ?
C7A C6A H6A . . 120.0 ?
C8A C7A C6A . . 120.7(2) ?
C8A C7A H7A . . 119.7 ?
C6A C7A H7A . . 119.7 ?
C7A C8A C9A . . 119.2(2) ?
C7A C8A H8A . . 120.4 ?
C9A C8A H8A . . 120.4 ?
N1A C9A C8A . . 120.1(2) ?
N1A C9A C10A . . 118.89(19) ?
C8A C9A C10A . . 121.0(2) ?
C5A C10A C9A . . 118.2(2) ?
C5A C10A C4A . . 123.8(2) ?
C9A C10A C4A . . 117.98(19) ?
C12A C11A C2A . . 122.6(2) ?
C12A C11A H11A . . 118.7 ?
C2A C11A H11A . . 118.7 ?
O12A C12A C11A . . 125.9(2) ?
O12A C12A C13A . . 115.81(19) ?
C11A C12A C13A . . 118.2(2) ?
O13A C13A O14A . . 123.1(2) ?
O13A C13A C12A . . 124.1(2) ?
O14A C13A C12A . . 112.81(18) ?
O14A C15A C16A . . 107.21(18) ?
O14A C15A H15C . . 110.3 ?
C16A C15A H15C . . 110.3 ?
O14A C15A H15D . . 110.3 ?
C16A C15A H15D . . 110.3 ?
H15C C15A H15D . . 108.5 ?
C15A C16A H16D . . 109.5 ?
C15A C16A H16E . . 109.5 ?
H16D C16A H16E . . 109.5 ?
C15A C16A H16F . . 109.5 ?
H16D C16A H16F . . 109.5 ?
H16E C16A H16F . . 109.5 ?

loop_
_geom_bond_atom_site_label_1
_geom_bond_atom_site_label_2
_geom_bond_site_symmetry_2
_geom_bond_distance
_geom_bond_publ_flag
O12 C12 . 1.263(3) ?
O13 C13 . 1.203(3) ?
O14 C13 . 1.338(3) ?
O14 C15 . 1.453(3) ?
N1 C2 . 1.351(3) ?
N1 C9 . 1.376(3) ?
N1 H1 . 0.924(15) ?
C2 C11 . 1.410(3) ?
C2 C3 . 1.426(3) ?
C3 C4 . 1.355(3) ?
C3 H3 . 0.9500 ?
C4 C10 . 1.425(3) ?
C4 H4 . 0.9500 ?
C5 C6 . 1.367(3) ?
C5 C10 . 1.410(3) ?
C5 H5 . 0.9500 ?
C6 C7 . 1.400(3) ?
C6 H6 . 0.9500 ?
C7 C8 . 1.374(3) ?
C7 H7 . 0.9500 ?
C8 C9 . 1.403(3) ?
C8 H8 . 0.9500 ?
C9 C10 . 1.403(3) ?
C11 C12 . 1.388(3) ?
C11 H11 . 0.9500 ?
C12 C13 . 1.528(3) ?
C15 C16 . 1.505(3) ?
C15 H15A . 0.9900 ?
C15 H15B . 0.9900 ?
C16 H16A . 0.9800 ?
C16 H16B . 0.9800 ?
C16 H16C . 0.9800 ?
O12A C12A . 1.263(3) ?
O13A C13A . 1.199(3) ?
O14A C13A . 1.340(3) ?
O14A C15A . 1.454(2) ?
N1A C2A . 1.353(3) ?
N1A C9A . 1.378(3) ?
N1A H1A . 0.905(15) ?
C2A C11A . 1.403(3) ?
C2A C3A . 1.426(3) ?
C3A C4A . 1.349(3) ?
C3A H3A . 0.9500 ?
C4A C10A . 1.426(3) ?
C4A H4A . 0.9500 ?
C5A C6A . 1.371(3) ?
C5A C10A . 1.403(3) ?
C5A H5A . 0.9500 ?
C6A C7A . 1.403(3) ?
C6A H6A . 0.9500 ?
C7A C8A . 1.376(3) ?
C7A H7A . 0.9500 ?
C8A C9A . 1.396(3) ?
C8A H8A . 0.9500 ?
C9A C10A . 1.406(3) ?
C11A C12A . 1.394(3) ?
C11A H11A . 0.9500 ?
C12A C13A . 1.523(3) ?
C15A C16A . 1.500(3) ?
C15A H15C . 0.9900 ?
C15A H15D . 0.9900 ?
C16A H16D . 0.9800 ?
C16A H16E . 0.9800 ?
C16A H16F . 0.9800 ?

loop_
_geom_hbond_atom_site_label_D
_geom_hbond_atom_site_label_H
_geom_hbond_atom_site_label_A
_geom_hbond_site_symmetry_A
_geom_hbond_distance_DH
_geom_hbond_distance_HA
_geom_hbond_distance_DA
_geom_hbond_angle_DHA
N1 H1 O12 . 0.924(15) 1.776(18) 2.582(2) 144(2)
N1A H1A O12A . 0.905(15) 1.870(18) 2.633(2) 140.6(19)
C7 H7 O13A . 0.95 2.50 3.203(3) 130.6
C8 H8 O12A . 0.95 2.51 3.456(3) 171.8
C8A H8A O12 . 0.95 2.52 3.412(3) 156.3
C16A H16D O13 4_666 0.98 2.46 3.379(3) 156.2

loop_
_geom_torsion_atom_site_label_1
_geom_torsion_atom_site_label_2
_geom_torsion_atom_site_label_3
_geom_torsion_atom_site_label_4
_geom_torsion_site_symmetry_1
_geom_torsion_site_symmetry_2
_geom_torsion_site_symmetry_3
_geom_torsion_site_symmetry_4
_geom_torsion
_geom_torsion_publ_flag
C9 N1 C2 C11 . . . . 177.4(2) ?
C9 N1 C2 C3 . . . . -1.5(3) ?
N1 C2 C3 C4 . . . . -0.2(3) ?
C11 C2 C3 C4 . . . . -179.0(2) ?
C2 C3 C4 C10 . . . . 1.2(4) ?
C10 C5 C6 C7 . . . . -0.8(4) ?
C5 C6 C7 C8 . . . . 1.0(4) ?
C6 C7 C8 C9 . . . . -0.2(4) ?
C2 N1 C9 C8 . . . . -179.1(2) ?
C2 N1 C9 C10 . . . . 2.0(3) ?
C7 C8 C9 N1 . . . . -179.7(2) ?
C7 C8 C9 C10 . . . . -0.8(3) ?
N1 C9 C10 C5 . . . . 179.9(2) ?
C8 C9 C10 C5 . . . . 1.0(3) ?
N1 C9 C10 C4 . . . . -0.9(3) ?
C8 C9 C10 C4 . . . . -179.7(2) ?
C6 C5 C10 C9 . . . . -0.2(3) ?
C6 C5 C10 C4 . . . . -179.4(2) ?
C3 C4 C10 C9 . . . . -0.7(3) ?
C3 C4 C10 C5 . . . . 178.6(2) ?
N1 C2 C11 C12 . . . . -2.5(3) ?
C3 C2 C11 C12 . . . . 176.3(2) ?
C2 C11 C12 O12 . . . . 3.6(4) ?
C2 C11 C12 C13 . . . . -171.9(2) ?
C15 O14 C13 O13 . . . . -0.9(3) ?
C15 O14 C13 C12 . . . . 178.48(19) ?
O12 C12 C13 O13 . . . . -26.2(3) ?
C11 C12 C13 O13 . . . . 149.7(2) ?
O12 C12 C13 O14 . . . . 154.39(19) ?
C11 C12 C13 O14 . . . . -29.7(3) ?
C13 O14 C15 C16 . . . . 176.16(19) ?
C9A N1A C2A C11A . . . . -177.9(2) ?
C9A N1A C2A C3A . . . . 1.0(3) ?
N1A C2A C3A C4A . . . . -1.9(3) ?
C11A C2A C3A C4A . . . . 177.0(2) ?
C2A C3A C4A C10A . . . . 1.0(3) ?
C10A C5A C6A C7A . . . . 1.9(4) ?
C5A C6A C7A C8A . . . . -1.6(4) ?
C6A C7A C8A C9A . . . . -0.6(4) ?
C2A N1A C9A C8A . . . . -178.3(2) ?
C2A N1A C9A C10A . . . . 0.8(3) ?
C7A C8A C9A N1A . . . . -178.3(2) ?
C7A C8A C9A C10A . . . . 2.7(3) ?
C6A C5A C10A C9A . . . . 0.1(3) ?
C6A C5A C10A C4A . . . . -179.6(2) ?
N1A C9A C10A C5A . . . . 178.5(2) ?
C8A C9A C10A C5A . . . . -2.4(3) ?
N1A C9A C10A C4A . . . . -1.7(3) ?
C8A C9A C10A C4A . . . . 177.3(2) ?
C3A C4A C10A C5A . . . . -179.4(2) ?
C3A C4A C10A C9A . . . . 0.9(3) ?
N1A C2A C11A C12A . . . . -0.9(3) ?
C3A C2A C11A C12A . . . . -179.7(2) ?
C2A C11A C12A O12A . . . . -0.2(4) ?
C2A C11A C12A C13A . . . . -179.8(2) ?
C15A O14A C13A O13A . . . . -0.2(3) ?
C15A O14A C13A C12A . . . . -179.0(2) ?
O12A C12A C13A O13A . . . . -14.1(4) ?
C11A C12A C13A O13A . . . . 165.5(2) ?
O12A C12A C13A O14A . . . . 164.6(2) ?
C11A C12A C13A O14A . . . . -15.7(3) ?
C13A O14A C15A C16A . . . . 178.8(2) ?
